data_9005769
loop_
_publ_author_name
'Hafner, S. S.'
'Nagel, S.'

_publ_section_title
;
 The electric field gradient at the position of copper in
 Cu2O and electronic charge density analysis by means of K-factors
;
_journal_name_full 'Physics and Chemistry of Minerals'
_journal_page_first 19
_journal_page_last 22
_journal_paper_doi 10.1007/BF00309465
_journal_volume 9
_journal_year 1983
_chemical_formula_sum 'Cu2 O'
_chemical_name_mineral Cuprite
_space_group_IT_number 201
_symmetry_space_group_name_Hall 'P 2 2 3 -1n'
_symmetry_space_group_name_H-M 'P n -3 :1'
_cell_angle_alpha 90
_cell_angle_beta 90
_cell_angle_gamma 90
_cell_length_a 4.2696
_cell_length_b 4.2696
_cell_length_c 4.2696
_cell_formula_units_Z 2
_cell_volume 77.833
_database_code_amcsd 0007351
_exptl_crystal_density_diffrn 6.106
_cod_original_sg_symbol_H-M 'P n 3'
_cod_database_code 9005769

loop_
_space_group_symop_operation_xyz
x,y,z
1/2+z,1/2+x,1/2-y
1/2+z,1/2-x,1/2+y
1/2-z,1/2+x,1/2+y
1/2-z,1/2-x,1/2-y
y,-z,-x
-y,-z,x
-y,z,-x
y,z,x
1/2+x,1/2-y,1/2+z
1/2-x,1/2+y,1/2+z
1/2+x,1/2+y,1/2-z
1/2-x,1/2-y,1/2-z
-z,-x,y
-z,x,-y
z,-x,-y
z,x,y
1/2-y,1/2+z,1/2+x
1/2+y,1/2+z,1/2-x
1/2+y,1/2-z,1/2+x
1/2-y,1/2-z,1/2-x
-x,y,-z
x,-y,-z
-x,-y,z

loop_
_atom_site_label
_atom_site_fract_x
_atom_site_fract_y
_atom_site_fract_z
Cu 0.25000 0.25000 0.25000
O 0.00000 0.00000 0.00000

loop_
_cod_related_entry_id
_cod_related_entry_database
_cod_related_entry_code
1 ChemSpider 8488659
2 AMCSD 0007351
